data_7034598
loop_
_publ_author_name
'Zhou, Shuai'
'Wan, Hongxiang'
'Hu, Gonghao'
'Zhang, Yu'
'Liu, Ying'
'Miao, Hao'
'Zhu, Dunru'
'Xu, Yan'

_publ_section_title
;
 A new vanadium sulfate with ferrimagnetic and NLO properties constructed
 from novel discrete umbrella-like [V(V)(\m3-O)4V(IV)4O5(SO4)4(en)](5-)
 anions.
;
_journal_issue 18
_journal_name_full 'Dalton transactions (Cambridge, England : 2003)'
_journal_page_first 8605
_journal_page_last 8608
_journal_paper_doi 10.1039/c5dt01026h
_journal_volume 44
_journal_year 2015
_chemical_formula_sum 'C16 H63.33 N9 O27.67 S4.67 V5'
_chemical_formula_weight 1229.07
_space_group_crystal_system hexagonal
_space_group_IT_number 176
_space_group_name_Hall '-P 6c'
_space_group_name_H-M_alt 'P 63/m'
_symmetry_space_group_name_Hall '-P 6c'
_symmetry_space_group_name_H-M 'P 63/m'
_atom_sites_solution_hydrogens mixed
_audit_creation_method SHELXL-2014/7
_audit_update_record
;
2015-03-11 deposited with the CCDC.
2015-03-25 downloaded from the CCDC.
;
_cell_angle_alpha 90
_cell_angle_beta 90
_cell_angle_gamma 120
_cell_formula_units_Z 6
_cell_length_a 20.4115(17)
_cell_length_b 20.4115(17)
_cell_length_c 25.444(2)
_cell_measurement_reflns_used 2486
_cell_measurement_temperature 296(2)
_cell_measurement_theta_max 22.30
_cell_measurement_theta_min 4.15
_cell_volume 9180.5(13)
_computing_cell_refinement 'SAINT (Bruker, 2005)'
_computing_data_collection 'APEX2 (Bruker, 2005)'
_computing_data_reduction SAINT
_computing_structure_refinement 'SHELXL-2014/7 (Sheldrick, 2014)'
_diffrn_ambient_temperature 296(2)
_diffrn_measured_fraction_theta_full 0.984
_diffrn_measured_fraction_theta_max 0.984
_diffrn_radiation_type MoK\a
_diffrn_radiation_wavelength 0.71073
_diffrn_reflns_av_R_equivalents 0.0531
_diffrn_reflns_av_unetI/netI 0.0603
_diffrn_reflns_Laue_measured_fraction_full 0.984
_diffrn_reflns_Laue_measured_fraction_max 0.984
_diffrn_reflns_limit_h_max 21
_diffrn_reflns_limit_h_min -23
_diffrn_reflns_limit_k_max 24
_diffrn_reflns_limit_k_min -9
_diffrn_reflns_limit_l_max 30
_diffrn_reflns_limit_l_min -12
_diffrn_reflns_number 16080
_diffrn_reflns_point_group_measured_fraction_full 0.984
_diffrn_reflns_point_group_measured_fraction_max 0.984
_diffrn_reflns_theta_full 25.019
_diffrn_reflns_theta_max 25.019
_diffrn_reflns_theta_min 1.601
_exptl_absorpt_coefficient_mu 0.966
_exptl_absorpt_correction_T_max 0.8926
_exptl_absorpt_correction_T_min 0.8683
_exptl_absorpt_correction_type multi-scan
_exptl_absorpt_process_details '(SADABS; Sheldrick, 2003)'
_exptl_crystal_colour 'Dark green'
_exptl_crystal_density_diffrn 1.334
_exptl_crystal_description Block
_exptl_crystal_F_000 3800
_exptl_crystal_size_max 0.150
_exptl_crystal_size_mid 0.130
_exptl_crystal_size_min 0.120
_refine_diff_density_max 1.394
_refine_diff_density_min -0.566
_refine_diff_density_rms 0.133
_refine_ls_extinction_method none
_refine_ls_goodness_of_fit_ref 1.079
_refine_ls_hydrogen_treatment constr
_refine_ls_matrix_type full
_refine_ls_number_parameters 392
_refine_ls_number_reflns 5459
_refine_ls_number_restraints 192
_refine_ls_restrained_S_all 1.104
_refine_ls_R_factor_all 0.1113
_refine_ls_R_factor_gt 0.0694
_refine_ls_shift/su_max 0.000
_refine_ls_shift/su_mean 0.000
_refine_ls_structure_factor_coef Fsqd
_refine_ls_weighting_details 'w=1/[\s^2^(Fo^2^)+(0.1157P)^2^] where P=(Fo^2^+2Fc^2^)/3'
_refine_ls_weighting_scheme calc
_refine_ls_wR_factor_gt 0.1817
_refine_ls_wR_factor_ref 0.2063
_reflns_Friedel_coverage 0.000
_reflns_number_gt 3454
_reflns_number_total 5459
_reflns_threshold_expression 'I > 2\s(I)'
_cod_data_source_file c5dt01026h2.cif
_cod_data_source_block a01
_cod_depositor_comments 'Adding full bibliography for 7034598.cif.'
_cod_original_cell_volume 9180.3(17)
_cod_database_code 7034598
_shelx_shelxl_version_number 2014/7
_shelx_space_group_comment
;
The symmetry employed for this shelxl refinement is uniquely defined
by the following loop, which should always be used as a source of
symmetry information in preference to the above space-group names.
They are only intended as comments.
;
_shelx_estimated_absorpt_t_min 0.869
_shelx_estimated_absorpt_t_max 0.893

loop_
_space_group_symop_operation_xyz
'x, y, z'
'-y, x-y, z'
'-x+y, -x, z'
'-x, -y, z+1/2'
'y, -x+y, z+1/2'
'x-y, x, z+1/2'
'-x, -y, -z'
'y, -x+y, -z'
'x-y, x, -z'
'x, y, -z-1/2'
'-y, x-y, -z-1/2'
'-x+y, -x, -z-1/2'

loop_
_atom_site_label
_atom_site_type_symbol
_atom_site_fract_x
_atom_site_fract_y
_atom_site_fract_z
_atom_site_U_iso_or_equiv
_atom_site_adp_type
_atom_site_occupancy
_atom_site_site_symmetry_order
_atom_site_calc_flag
_atom_site_refinement_flags_posn
_atom_site_refinement_flags_adp
_atom_site_refinement_flags_occupancy
_atom_site_disorder_assembly
_atom_site_disorder_group
V1 V 0.90717(7) 0.47697(7) 0.2500 0.0284(3) Uani 1 2 d S T P . .
V2 V 0.94191(7) 0.63335(7) 0.2500 0.0341(3) Uani 1 2 d S T P . .
V3 V 0.99640(5) 0.61900(5) 0.35207(4) 0.0376(3) Uani 1 1 d . . . . .
V4 V 1.09950(8) 0.75530(7) 0.2500 0.0437(4) Uani 1 2 d S T P . .
S1 S 0.94837(8) 0.44769(8) 0.36257(5) 0.0372(4) Uani 1 1 d . . . . .
S2 S 0.6667 0.3333 0.46138(11) 0.0545(8) Uani 1 3 d S T P . .
S3 S 1.16286(10) 0.75734(10) 0.36151(7) 0.0622(5) Uani 1 1 d . . . . .
O1 O 1.2323(3) 0.7723(3) 0.3867(2) 0.096(2) Uani 1 1 d . . . . .
O2 O 1.1352(3) 0.8084(3) 0.3780(2) 0.0849(17) Uani 1 1 d . . . . .
O3 O 0.92059(18) 0.55805(19) 0.29910(13) 0.0307(8) Uani 1 1 d . . . . .
O4 O 1.0159(2) 0.6953(2) 0.29948(14) 0.0377(9) Uani 1 1 d . . . . .
O5 O 1.1080(4) 0.8381(3) 0.2500 0.0656(19) Uani 1 2 d S T P . .
O6 O 0.9510(3) 0.6307(2) 0.39790(18) 0.0605(13) Uani 1 1 d . . . . .
O8 O 0.8194(3) 0.4176(3) 0.2500 0.0362(12) Uani 1 2 d S T P . .
O9 O 0.9488(2) 0.4369(2) 0.30368(14) 0.0361(9) Uani 1 1 d . . . . .
O10 O 1.0051(2) 0.5288(2) 0.37300(14) 0.0413(10) Uani 1 1 d . . . . .
O11 O 0.8737(2) 0.4313(2) 0.37967(15) 0.0427(10) Uani 1 1 d . . . . .
O12 O 0.9748(2) 0.4014(2) 0.38736(16) 0.0524(11) Uani 1 1 d . . . . .
O13 O 0.8759(3) 0.6527(3) 0.2500 0.0506(15) Uani 1 2 d S T P . .
O14 O 1.1727(2) 0.7613(2) 0.30295(17) 0.0570(12) Uani 1 1 d . . . . .
O16 O 1.1034(2) 0.6757(2) 0.37444(16) 0.0491(11) Uani 1 1 d . . . . .
O17 O 0.6667 0.3333 0.4041(3) 0.058(2) Uani 1 3 d S T P . .
O18 O 0.7019(3) 0.2899(3) 0.4796(2) 0.0963(19) Uani 1 1 d . . . . .
N1 N 0.7706(3) 0.4903(3) 0.3728(2) 0.0509(13) Uani 1 1 d . . . . .
H1A H 0.7453 0.4495 0.3929 0.061 Uiso 1 1 calc R U . . .
H1B H 0.8172 0.4980 0.3683 0.061 Uiso 1 1 calc R U . . .
C2 C 0.7330(4) 0.4764(5) 0.3213(3) 0.066(2) Uani 1 1 d . . . . .
H2A H 0.7315 0.4332 0.3052 0.098 Uiso 1 1 calc R U . . .
H2B H 0.6824 0.4671 0.3260 0.098 Uiso 1 1 calc R U . . .
H2C H 0.7607 0.5199 0.2993 0.098 Uiso 1 1 calc R U . . .
C1 C 0.7751(5) 0.5554(5) 0.3998(4) 0.091(3) Uani 1 1 d . U . . .
H1C H 0.7999 0.5621 0.4331 0.137 Uiso 1 1 calc R U . . .
H1D H 0.8033 0.5999 0.3787 0.137 Uiso 1 1 calc R U . . .
H1E H 0.7249 0.5470 0.4055 0.137 Uiso 1 1 calc R U . . .
N3 N 1.0205(10) 0.2776(11) 0.4683(7) 0.114(6) Uani 0.5 1 d D . P . .
H3A H 1.0437 0.2536 0.4804 0.137 Uiso 0.5 1 calc R U P . .
H3B H 1.0140 0.2686 0.4339 0.137 Uiso 0.5 1 calc R U P . .
C4 C 0.9409(14) 0.2394(19) 0.4936(13) 0.205(14) Uani 0.5 1 d D U P . .
H4A H 0.9144 0.1865 0.4853 0.307 Uiso 0.5 1 calc R U P . .
H4B H 0.9457 0.2459 0.5310 0.307 Uiso 0.5 1 calc R U P . .
H4C H 0.9131 0.2623 0.4801 0.307 Uiso 0.5 1 calc R U P . .
C5 C 1.0720(9) 0.3575(11) 0.4747(6) 0.087(5) Uani 0.5 1 d D U P . .
H5A H 1.1184 0.3714 0.4566 0.131 Uiso 0.5 1 calc R U P . .
H5B H 1.0497 0.3854 0.4605 0.131 Uiso 0.5 1 calc R U P . .
H5C H 1.0823 0.3690 0.5114 0.131 Uiso 0.5 1 calc R U P . .
C7 C 0.7255(12) 0.6551(13) 0.2500 0.113(5) Uani 0.6667 2 d DS TU P . .
H7A H 0.7273 0.6173 0.2715 0.170 Uiso 0.3333 1 d R U P A .
H7B H 0.7236 0.6418 0.2136 0.170 Uiso 0.3333 1 d R U P . .
H7C H 0.7699 0.7033 0.2562 0.170 Uiso 0.3333 1 d R U P . .
C6 C 0.6268(13) 0.6947(13) 0.2500 0.120(6) Uani 0.6667 2 d DS TU P . .
H6A H 0.5823 0.6758 0.2714 0.181 Uiso 0.3333 1 d R U P A .
H6B H 0.6589 0.7479 0.2562 0.181 Uiso 0.3333 1 d R U P . .
H6C H 0.6125 0.6864 0.2136 0.181 Uiso 0.3333 1 d R U P . .
N4 N 0.6554(16) 0.6478(19) 0.2500 0.121(6) Uani 0.3333 2 d DS TU P A 1
H4D H 0.6333 0.6176 0.2780 0.146 Uiso 0.1667 1 d R U P A 1
N4A N 0.673(2) 0.671(3) 0.2741(13) 0.117(7) Uani 0.1667 1 d D U P A 2
H4AA H 0.6673 0.6639 0.3091 0.141 Uiso 0.1667 1 d R U P A 2
N1A N 1.2184(8) 0.5555(9) 0.2734(6) 0.032(4) Uani 0.25 1 d D U P B 1
H1AA H 1.2508 0.5497 0.2496 0.039 Uiso 0.5 2 d R U P B 1
H1AB H 1.2197 0.5504 0.3085 0.039 Uiso 0.25 1 d R U P B 1
N1AA N 1.1729(10) 0.5782(10) 0.1893(7) 0.038(4) Uani 0.25 1 d . U P B 2
H1AC H 1.2083 0.5710 0.1735 0.046 Uiso 0.25 1 d R U P B 2
H1AD H 1.1426 0.5889 0.1699 0.046 Uiso 0.25 1 d R U P B 2
N2A N 1.0647(4) 0.5949(4) 0.2500 0.057(2) Uani 1 2 d DS TU P . .
H2AA H 1.0650 0.5965 0.2146 0.068 Uiso 0.5 1 d R U P . .
H2AB H 1.0308 0.6018 0.2682 0.068 Uiso 0.5 1 d R U P . .
C2A C 1.1142(8) 0.5818(9) 0.2744(6) 0.078(5) Uani 0.5 1 d D U P B .
H2AC H 1.0858 0.5379 0.2960 0.093 Uiso 0.5 1 d R U P . .
H2AD H 1.1419 0.6238 0.2977 0.093 Uiso 0.5 1 d R U P . .
C1A C 1.1644(4) 0.5724(4) 0.2500 0.0355(18) Uani 1 2 d DS T P . .
H1AG H 1.1556 0.5232 0.2597 0.043 Uiso 0.25 1 d R U P B 2
H1AH H 1.2128 0.6084 0.2642 0.043 Uiso 0.25 1 d R U P B 2
H1AE H 1.1365 0.5329 0.2249 0.043 Uiso 0.25 1 d R U P B 1
H1AF H 1.1938 0.6177 0.2299 0.043 Uiso 0.25 1 d R U P B 1
C1C C 0.8200(11) 0.4267(13) 0.5760(7) 0.091(6) Uani 0.5 1 d D U P C 1
H1CA H 0.7777 0.3940 0.5977 0.137 Uiso 0.5 1 d R U P C 1
H1CB H 0.8635 0.4562 0.5977 0.137 Uiso 0.5 1 d R U P C 1
H1CC H 0.8084 0.4599 0.5565 0.137 Uiso 0.5 1 d R U P C 1
C3C C 0.8812(13) 0.3746(16) 0.5110(7) 0.116(8) Uani 0.5 1 d D U P C 2
H3CA H 0.8636 0.3213 0.5097 0.174 Uiso 0.5 1 calc R U P C 2
H3CB H 0.8815 0.3928 0.4761 0.174 Uiso 0.5 1 calc R U P C 2
H3CC H 0.9315 0.4007 0.5252 0.174 Uiso 0.5 1 calc R U P C 2
C2C C 0.8657(16) 0.4647(14) 0.5405(12) 0.124(8) Uani 0.5 1 d . U P C 2
H2CA H 0.8342 0.4762 0.5622 0.186 Uiso 0.5 1 calc R U P C 2
H2CB H 0.9162 0.4898 0.5543 0.186 Uiso 0.5 1 calc R U P C 2
H2CC H 0.8662 0.4819 0.5053 0.186 Uiso 0.5 1 calc R U P C 2
C4C C 0.9008(15) 0.4355(17) 0.5077(10) 0.123(9) Uani 0.5 1 d . U P C 1
H4CA H 0.9109 0.4055 0.4835 0.185 Uiso 0.5 1 calc R U P C 1
H4CB H 0.8895 0.4691 0.4885 0.185 Uiso 0.5 1 calc R U P C 1
H4CC H 0.9444 0.4644 0.5295 0.185 Uiso 0.5 1 calc R U P C 1
N1C N 0.8371(6) 0.3864(8) 0.5403(4) 0.137(4) Uani 1 1 d . . . . .
H1CF H 0.7967 0.3585 0.5196 0.165 Uiso 0.5 1 d R U P C 1
H1CG H 0.8482 0.3551 0.5580 0.165 Uiso 0.5 1 d R U P C 1
H1CD H 0.8353 0.3681 0.5728 0.165 Uiso 0.5 1 d R U P C 2
H1CE H 0.7902 0.3630 0.5265 0.165 Uiso 0.5 1 d R U P C 2
C1B C 1.1419(16) 0.9966(14) 0.2819(11) 0.093(6) Uani 0.3333 1 d . U P . .
H1BC H 1.1235 0.9433 0.2794 0.140 Uiso 0.3333 1 calc R U P . .
H1BD H 1.1936 1.0241 0.2705 0.140 Uiso 0.3333 1 calc R U P . .
H1BE H 1.1387 1.0096 0.3177 0.140 Uiso 0.3333 1 calc R U P . .
C2B C 1.1171(13) 1.0868(10) 0.2500 0.105(5) Uani 0.6667 2 d S TU P . .
H2BA H 1.0838 1.0941 0.2273 0.158 Uiso 0.3333 1 d R U P . .
H2BB H 1.1136 1.1021 0.2851 0.158 Uiso 0.3333 1 d R U P . .
H2BC H 1.1682 1.1166 0.2376 0.158 Uiso 0.3333 1 d R U P . .
N1B N 1.0978(10) 1.0155(8) 0.2500 0.096(4) Uani 0.6667 2 d S TU P . .
H1BA H 1.0494 0.9881 0.2608 0.115 Uiso 0.3333 1 d R U P . .
H1BB H 1.1000 1.0016 0.2168 0.115 Uiso 0.3333 1 d R U P . .
N1D N 1.0104(10) 0.8383(9) 0.3467(7) 0.062(4) Uani 0.3333 1 d D U P . .
H1DA H 1.0150 0.8562 0.3142 0.075 Uiso 0.3333 1 calc R U P . .
H1DB H 1.0364 0.8140 0.3477 0.075 Uiso 0.3333 1 calc R U P . .
C1D C 1.051(2) 0.9066(18) 0.3826(15) 0.143(14) Uani 0.3333 1 d D U P . .
H1DC H 1.1029 0.9369 0.3713 0.215 Uiso 0.3333 1 calc R U P . .
H1DD H 1.0267 0.9361 0.3812 0.215 Uiso 0.3333 1 calc R U P . .
H1DE H 1.0502 0.8898 0.4180 0.215 Uiso 0.3333 1 calc R U P . .
C2D C 0.9319(13) 0.7819(12) 0.3535(12) 0.094(8) Uani 0.3333 1 d D U P . .
H2DA H 0.9172 0.7439 0.3268 0.142 Uiso 0.3333 1 calc R U P . .
H2DB H 0.9248 0.7590 0.3875 0.142 Uiso 0.3333 1 calc R U P . .
H2DC H 0.9013 0.8054 0.3507 0.142 Uiso 0.3333 1 calc R U P . .

loop_
_atom_site_aniso_label
_atom_site_aniso_U_11
_atom_site_aniso_U_22
_atom_site_aniso_U_33
_atom_site_aniso_U_23
_atom_site_aniso_U_13
_atom_site_aniso_U_12
V1 0.0262(7) 0.0322(7) 0.0252(6) 0.000 0.000 0.0134(6)
V2 0.0274(7) 0.0332(7) 0.0417(8) 0.000 0.000 0.0152(6)
V3 0.0333(5) 0.0379(6) 0.0314(5) -0.0056(4) 0.0003(4) 0.0101(4)
V4 0.0373(8) 0.0320(8) 0.0461(8) 0.000 0.000 0.0055(6)
S1 0.0362(8) 0.0419(8) 0.0294(7) 0.0041(6) -0.0031(6) 0.0164(7)
S2 0.0609(11) 0.0609(11) 0.0416(15) 0.000 0.000 0.0305(6)
S3 0.0509(10) 0.0510(10) 0.0506(10) -0.0074(8) -0.0113(8) -0.0001(8)
O1 0.051(3) 0.101(4) 0.078(4) 0.007(3) -0.026(3) -0.006(3)
O2 0.111(4) 0.044(3) 0.075(4) -0.022(3) -0.003(3) 0.020(3)
O3 0.0255(18) 0.0329(19) 0.0321(19) -0.0025(16) 0.0018(15) 0.0135(16)
O4 0.036(2) 0.029(2) 0.043(2) -0.0065(17) -0.0017(18) 0.0126(17)
O5 0.075(5) 0.024(3) 0.070(4) 0.000 0.000 0.005(3)
O6 0.063(3) 0.061(3) 0.047(3) -0.011(2) 0.013(2) 0.023(2)
O8 0.027(3) 0.031(3) 0.043(3) 0.000 0.000 0.009(2)
O9 0.041(2) 0.042(2) 0.030(2) -0.0017(17) -0.0041(17) 0.0237(18)
O10 0.033(2) 0.043(2) 0.036(2) 0.0036(18) -0.0094(17) 0.0096(18)
O11 0.037(2) 0.044(2) 0.039(2) 0.0064(18) 0.0056(18) 0.0130(18)
O12 0.064(3) 0.055(3) 0.044(2) 0.011(2) -0.010(2) 0.034(2)
O13 0.046(3) 0.053(4) 0.063(4) 0.000 0.000 0.032(3)
O14 0.037(2) 0.054(3) 0.051(3) 0.001(2) -0.005(2) 0.001(2)
O16 0.039(2) 0.047(2) 0.045(2) -0.0062(19) -0.0132(19) 0.0085(19)
O17 0.065(3) 0.065(3) 0.043(4) 0.000 0.000 0.0325(16)
O18 0.110(5) 0.095(4) 0.094(4) 0.046(4) 0.003(4) 0.058(4)
N1 0.044(3) 0.063(3) 0.052(3) 0.007(3) -0.003(3) 0.031(3)
C2 0.058(4) 0.102(6) 0.049(4) -0.009(4) 0.002(3) 0.049(4)
C1 0.075(5) 0.101(6) 0.115(7) -0.046(6) -0.036(5) 0.057(5)
N3 0.122(14) 0.193(19) 0.097(12) 0.013(13) 0.024(11) 0.131(15)
C4 0.21(2) 0.21(2) 0.155(19) -0.010(16) -0.043(16) 0.084(16)
C5 0.052(8) 0.139(14) 0.052(8) 0.007(9) 0.001(7) 0.033(9)
C7 0.107(7) 0.116(7) 0.136(8) 0.000 0.000 0.070(6)
C6 0.116(7) 0.116(7) 0.140(8) 0.000 0.000 0.066(6)
N4 0.114(8) 0.120(8) 0.136(8) 0.000 0.000 0.063(6)
N4A 0.112(8) 0.119(8) 0.131(8) -0.005(5) 0.002(5) 0.065(6)
N1A 0.020(7) 0.044(8) 0.042(7) 0.000(6) -0.003(6) 0.023(6)
N1AA 0.037(8) 0.046(8) 0.037(8) 0.002(7) -0.002(6) 0.024(6)
N2A 0.042(4) 0.080(5) 0.074(5) 0.000 0.000 0.050(4)
C2A 0.070(8) 0.072(8) 0.093(9) 0.007(6) 0.015(6) 0.036(6)
C1A 0.022(4) 0.033(4) 0.052(5) 0.000 0.000 0.015(3)
C1C 0.077(10) 0.123(13) 0.089(11) -0.039(10) -0.015(9) 0.062(10)
C3C 0.090(12) 0.181(17) 0.044(9) 0.027(12) -0.012(9) 0.044(12)
C2C 0.123(15) 0.101(14) 0.136(16) -0.018(13) 0.003(13) 0.046(12)
C4C 0.127(16) 0.128(15) 0.080(13) 0.002(13) -0.009(12) 0.037(12)
N1C 0.119(8) 0.256(15) 0.080(6) -0.001(8) -0.008(6) 0.127(10)
C1B 0.105(8) 0.066(7) 0.105(8) -0.001(6) -0.001(6) 0.041(6)
C2B 0.138(11) 0.061(8) 0.119(10) 0.000 0.000 0.051(8)
N1B 0.108(7) 0.066(6) 0.103(7) 0.000 0.000 0.035(6)
N1D 0.089(9) 0.063(8) 0.075(8) -0.006(6) 0.015(7) 0.068(7)
C1D 0.14(2) 0.14(2) 0.17(2) -0.001(16) 0.000(16) 0.085(16)
C2D 0.125(17) 0.077(13) 0.115(16) -0.046(12) -0.009(13) 0.076(13)

loop_
_atom_type_symbol
_atom_type_description
_atom_type_scat_dispersion_real
_atom_type_scat_dispersion_imag
_atom_type_scat_source
C C 0.0033 0.0016 'International Tables Vol C Tables 4.2.6.8 and 6.1.1.4'
H H 0.0000 0.0000 'International Tables Vol C Tables 4.2.6.8 and 6.1.1.4'
N N 0.0061 0.0033 'International Tables Vol C Tables 4.2.6.8 and 6.1.1.4'
O O 0.0106 0.0060 'International Tables Vol C Tables 4.2.6.8 and 6.1.1.4'
S S 0.1246 0.1234 'International Tables Vol C Tables 4.2.6.8 and 6.1.1.4'
V V 0.3005 0.5294 'International Tables Vol C Tables 4.2.6.8 and 6.1.1.4'

loop_
_geom_angle_atom_site_label_1
_geom_angle_atom_site_label_2
_geom_angle_atom_site_label_3
_geom_angle
_geom_angle_site_symmetry_1
_geom_angle_site_symmetry_3
O8 V1 O3 105.73(17) . 10_556
O8 V1 O3 105.73(17) . .
O3 V1 O3 78.2(2) 10_556 .
O8 V1 O9 103.72(17) . 10_556
O3 V1 O9 90.09(14) 10_556 10_556
O3 V1 O9 150.28(16) . 10_556
O8 V1 O9 103.72(17) . .
O3 V1 O9 150.27(16) 10_556 .
O3 V1 O9 90.09(14) . .
O9 V1 O9 86.8(2) 10_556 .
O8 V1 V2 113.78(19) . .
O3 V1 V2 39.23(10) 10_556 .
O3 V1 V2 39.23(10) . .
O9 V1 V2 122.19(11) 10_556 .
O9 V1 V2 122.19(11) . .
O13 V2 O3 109.30(19) . 10_556
O13 V2 O3 109.30(19) . .
O3 V2 O3 84.6(2) 10_556 .
O13 V2 O4 109.21(19) . .
O3 V2 O4 141.49(16) 10_556 .
O3 V2 O4 83.31(15) . .
O13 V2 O4 109.20(19) . 10_556
O3 V2 O4 83.31(15) 10_556 10_556
O3 V2 O4 141.49(16) . 10_556
O4 V2 O4 83.8(2) . 10_556
O13 V2 V3 116.30(3) . .
O3 V2 V3 117.56(11) 10_556 .
O3 V2 V3 41.90(10) . .
O4 V2 V3 41.41(11) . .
O4 V2 V3 116.56(12) 10_556 .
O13 V2 V3 116.31(3) . 10_556
O3 V2 V3 41.90(10) 10_556 10_556
O3 V2 V3 117.56(11) . 10_556
O4 V2 V3 116.55(12) . 10_556
O4 V2 V3 41.41(11) 10_556 10_556
V3 V2 V3 127.38(6) . 10_556
O13 V2 V1 120.3(2) . .
O3 V2 V1 42.45(10) 10_556 .
O3 V2 V1 42.45(10) . .
O4 V2 V1 114.25(12) . .
O4 V2 V1 114.25(12) 10_556 .
V3 V2 V1 77.52(3) . .
V3 V2 V1 77.52(3) 10_556 .
O13 V2 V4 120.0(2) . .
O3 V2 V4 114.08(11) 10_556 .
O3 V2 V4 114.08(11) . .
O4 V2 V4 42.02(11) . .
O4 V2 V4 42.03(11) 10_556 .
V3 V2 V4 76.78(3) . .
V3 V2 V4 76.78(3) 10_556 .
V1 V2 V4 119.76(6) . .
O6 V3 O4 106.8(2) . .
O6 V3 O3 105.5(2) . .
O4 V3 O3 79.32(15) . .
O6 V3 O16 105.0(2) . .
O4 V3 O16 90.31(16) . .
O3 V3 O16 149.46(16) . .
O6 V3 O10 105.7(2) . .
O4 V3 O10 147.50(16) . .
O3 V3 O10 90.24(15) . .
O16 V3 O10 83.24(16) . .
O6 V3 V2 111.22(19) . .
O4 V3 V2 40.06(11) . .
O3 V3 V2 39.26(10) . .
O16 V3 V2 124.51(13) . .
O10 V3 V2 123.02(11) . .
O5 V4 O14 104.7(2) . 10_556
O5 V4 O14 104.7(2) . .
O14 V4 O14 86.3(3) 10_556 .
O5 V4 O4 104.9(2) . .
O14 V4 O4 150.14(18) 10_556 .
O14 V4 O4 89.77(16) . .
O5 V4 O4 104.9(2) . 10_556
O14 V4 O4 89.77(16) 10_556 10_556
O14 V4 O4 150.14(18) . 10_556
O4 V4 O4 79.1(2) . 10_556
O5 V4 V2 112.9(3) . .
O14 V4 V2 122.06(13) 10_556 .
O14 V4 V2 122.07(13) . .
O4 V4 V2 39.68(11) . .
O4 V4 V2 39.68(11) 10_556 .
O12 S1 O11 114.2(3) . .
O12 S1 O10 108.1(2) . .
O11 S1 O10 110.1(2) . .
O12 S1 O9 107.7(2) . .
O11 S1 O9 110.1(2) . .
O10 S1 O9 106.2(2) . .
O17 S2 O18 108.4(3) . .
O17 S2 O18 108.4(3) . 2_655
O18 S2 O18 110.5(3) . 2_655
O17 S2 O18 108.4(3) . 3_665
O18 S2 O18 110.5(3) . 3_665
O18 S2 O18 110.5(3) 2_655 3_665
O1 S3 O2 114.0(4) . .
O1 S3 O14 109.8(3) . .
O2 S3 O14 109.5(3) . .
O1 S3 O16 107.2(3) . .
O2 S3 O16 109.5(3) . .
O14 S3 O16 106.6(2) . .
V2 O3 V3 98.84(16) . .
V2 O3 V1 98.32(15) . .
V3 O3 V1 134.45(18) . .
V2 O4 V3 98.53(16) . .
V2 O4 V4 98.29(17) . .
V3 O4 V4 134.8(2) . .
S1 O9 V1 125.8(2) . .
S1 O10 V3 126.4(2) . .
S3 O14 V4 126.8(3) . .
S3 O16 V3 128.3(3) . .
C1 N1 C2 112.6(6) . .
C1 N1 H1A 109.1 . .
C2 N1 H1A 109.1 . .
C1 N1 H1B 109.1 . .
C2 N1 H1B 109.1 . .
H1A N1 H1B 107.8 . .
N1 C2 H2A 109.5 . .
N1 C2 H2B 109.5 . .
H2A C2 H2B 109.5 . .
N1 C2 H2C 109.5 . .
H2A C2 H2C 109.5 . .
H2B C2 H2C 109.5 . .
N1 C1 H1C 109.5 . .
N1 C1 H1D 109.5 . .
H1C C1 H1D 109.5 . .
N1 C1 H1E 109.5 . .
H1C C1 H1E 109.5 . .
H1D C1 H1E 109.5 . .
C5 N3 C4 120.7(18) . .
C5 N3 H3A 107.1 . .
C4 N3 H3A 107.1 . .
C5 N3 H3B 107.1 . .
C4 N3 H3B 107.1 . .
H3A N3 H3B 106.8 . .
N3 C4 H4A 109.5 . .
N3 C4 H4B 109.5 . .
H4A C4 H4B 109.5 . .
N3 C4 H4C 109.5 . .
H4A C4 H4C 109.5 . .
H4B C4 H4C 109.5 . .
N3 C5 H5A 109.5 . .
N3 C5 H5B 109.5 . .
H5A C5 H5B 109.5 . .
N3 C5 H5C 109.5 . .
H5A C5 H5C 109.5 . .
H5B C5 H5C 109.5 . .
N4A C7 N4A 52(3) 10_556 .
N4 C7 H7A 111.8 . .
N4A C7 H7A 140.7 10_556 .
N4A C7 H7A 106.2 . .
N4 C7 H7B 94.4 . .
N4A C7 H7B 73.7 10_556 .
N4A C7 H7B 123.9 . .
H7A C7 H7B 109.5 . .
N4 C7 H7C 120.9 . .
N4A C7 H7C 105.8 10_556 .
N4A C7 H7C 97.4 . .
H7A C7 H7C 109.5 . .
H7B C7 H7C 109.5 . .
N4A C6 N4A 52(3) 10_556 .
N4 C6 H6A 111.9 . .
N4A C6 H6A 141.1 10_556 .
N4A C6 H6A 106.1 . .
N4 C6 H6B 120.8 . .
N4A C6 H6B 105.5 10_556 .
N4A C6 H6B 97.0 . .
H6A C6 H6B 109.5 . .
N4 C6 H6C 94.4 . .
N4A C6 H6C 73.3 10_556 .
N4A C6 H6C 124.3 . .
H6A C6 H6C 109.5 . .
H6B C6 H6C 109.5 . .
C6 N4 C7 137(3) . .
C6 N4 H4D 103.9 . .
C7 N4 H4D 102.3 . .
N4A N4A C6 63.8(14) 10_556 .
N4A N4A C7 64.2(14) 10_556 .
C6 N4A C7 128(3) . .
N4A N4A H4AA 171.3 10_556 .
C6 N4A H4AA 116.3 . .
C7 N4A H4AA 116.0 . .
N1A N1A C1A 65.6(7) 10_556 .
N1A N1A H1AA 50.3 10_556 .
C1A N1A H1AA 115.7 . .
N1A N1A H1AB 172.4 10_556 .
C1A N1A H1AB 120.5 . .
H1AA N1A H1AB 123.8 . .
C2A N1AA C1A 49.3(7) 10_556 .
C2A N1AA H1AC 168.5 10_556 .
C1A N1AA H1AC 120.1 . .
C2A N1AA H1AD 70.8 10_556 .
C1A N1AA H1AD 119.9 . .
H1AC N1AA H1AD 120.0 . .
C2A N2A C2A 55.9(12) 10_556 .
C2A N2A H2AA 63.0 10_556 .
C2A N2A H2AA 118.9 . .
C2A N2A H2AB 176.3 10_556 .
C2A N2A H2AB 121.1 . .
H2AA N2A H2AB 120.0 . .
C2A C2A C1A 61.3(7) 10_556 .
C2A C2A N2A 62.1(6) 10_556 .
C1A C2A N2A 123.3(12) . .
C2A C2A N1AA 126.8(8) 10_556 10_556
C1A C2A N1AA 65.7(9) . 10_556
N2A C2A N1AA 168.6(14) . 10_556
C2A C2A H2AC 125.0 10_556 .
C1A C2A H2AC 106.9 . .
N2A C2A H2AC 107.0 . .
N1AA C2A H2AC 74.5 10_556 .
C2A C2A H2AD 128.2 10_556 .
C1A C2A H2AD 105.9 . .
N2A C2A H2AD 106.0 . .
N1AA C2A H2AD 63.1 10_556 .
H2AC C2A H2AD 106.8 . .
C2A C1A C2A 57.4(13) 10_556 .
C2A C1A N1A 174.0(10) 10_556 .
C2A C1A N1A 126.6(9) . .
C2A C1A N1A 126.7(9) 10_556 10_556
C2A C1A N1A 174.0(10) . 10_556
N1A C1A N1A 48.9(13) . 10_556
C2A C1A N1AA 122.3(10) 10_556 10_556
C2A C1A N1AA 65.0(9) . 10_556
C2A C1A N1AA 65.0(9) 10_556 .
C2A C1A N1AA 122.3(10) . .
N1AA C1A N1AA 168.6(15) 10_556 .
C2A C1A H1AG 122.1 10_556 .
C2A C1A H1AG 106.5 . .
N1AA C1A H1AG 77.2 10_556 .
N1AA C1A H1AG 107.0 . .
C2A C1A H1AH 131.0 10_556 .
C2A C1A H1AH 107.2 . .
N1AA C1A H1AH 62.3 10_556 .
N1AA C1A H1AH 106.3 . .
H1AG C1A H1AH 106.7 . .
C2A C1A H1AE 67.9 10_556 .
C2A C1A H1AE 105.3 . .
N1A C1A H1AE 106.1 . .
N1A C1A H1AE 74.1 10_556 .
C2A C1A H1AF 76.3 10_556 .
C2A C1A H1AF 105.9 . .
N1A C1A H1AF 105.4 . .
N1A C1A H1AF 79.9 10_556 .
H1AE C1A H1AF 106.1 . .
N1C C1C H1CA 111.8 . .
N1C C1C H1CB 108.8 . .
H1CA C1C H1CB 109.5 . .
N1C C1C H1CC 107.8 . .
H1CA C1C H1CC 109.5 . .
H1CB C1C H1CC 109.5 . .
N1C C3C H3CA 109.5 . .
N1C C3C H3CB 109.5 . .
H3CA C3C H3CB 109.5 . .
N1C C3C H3CC 109.5 . .
H3CA C3C H3CC 109.5 . .
H3CB C3C H3CC 109.5 . .
N1C C2C H2CA 109.5 . .
N1C C2C H2CB 109.5 . .
H2CA C2C H2CB 109.5 . .
N1C C2C H2CC 109.5 . .
H2CA C2C H2CC 109.5 . .
H2CB C2C H2CC 109.5 . .
N1C C4C H4CA 109.5 . .
N1C C4C H4CB 109.5 . .
H4CA C4C H4CB 109.5 . .
N1C C4C H4CC 109.5 . .
H4CA C4C H4CC 109.5 . .
H4CB C4C H4CC 109.5 . .
C3C N1C C2C 107(2) . .
C1C N1C C4C 111.9(19) . .
C1C N1C H1CF 109.8 . .
C4C N1C H1CF 109.0 . .
C1C N1C H1CG 108.7 . .
C4C N1C H1CG 108.8 . .
H1CF N1C H1CG 108.6 . .
C3C N1C H1CD 110.0 . .
C2C N1C H1CD 112.1 . .
C3C N1C H1CE 109.6 . .
C2C N1C H1CE 109.4 . .
H1CD N1C H1CE 109.0 . .
N1B C1B C1B 54.6(12) . 10_556
N1B C1B H1BC 109.5 . .
C1B C1B H1BC 86.2 10_556 .
N1B C1B H1BD 109.5 . .
C1B C1B H1BD 72.3 10_556 .
H1BC C1B H1BD 109.5 . .
N1B C1B H1BE 109.5 . .
C1B C1B H1BE 161.7 10_556 .
H1BC C1B H1BE 109.5 . .
H1BD C1B H1BE 109.5 . .
N1B C2B H2BA 109.4 . .
N1B C2B H2BB 109.5 . .
H2BA C2B H2BB 109.5 . .
N1B C2B H2BC 109.6 . .
H2BA C2B H2BC 109.5 . .
H2BB C2B H2BC 109.5 . .
C2B N1B C1B 115.4(17) . 10_556
C2B N1B C1B 115.4(17) . .
C1B N1B C1B 71(2) 10_556 .
C2B N1B H1BA 108.7 . .
C1B N1B H1BA 131.3 10_556 .
C1B N1B H1BA 108.0 . .
C2B N1B H1BB 108.6 . .
C1B N1B H1BB 39.5 10_556 .
C1B N1B H1BB 108.4 . .
H1BA N1B H1BB 107.5 . .
C2D N1D C1D 123(2) . .
C2D N1D H1DA 106.6 . .
C1D N1D H1DA 106.6 . .
C2D N1D H1DB 106.6 . .
C1D N1D H1DB 106.6 . .
H1DA N1D H1DB 106.6 . .
N1D C1D H1DC 109.5 . .
N1D C1D H1DD 109.5 . .
H1DC C1D H1DD 109.5 . .
N1D C1D H1DE 109.5 . .
H1DC C1D H1DE 109.5 . .
H1DD C1D H1DE 109.5 . .
N1D C2D H2DA 109.5 . .
N1D C2D H2DB 109.5 . .
H2DA C2D H2DB 109.5 . .
N1D C2D H2DC 109.5 . .
H2DA C2D H2DC 109.5 . .
H2DB C2D H2DC 109.5 . .

loop_
_geom_bond_atom_site_label_1
_geom_bond_atom_site_label_2
_geom_bond_distance
_geom_bond_site_symmetry_2
V1 O8 1.583(5) .
V1 O3 1.980(3) 10_556
V1 O3 1.980(3) .
V1 O9 1.988(4) 10_556
V1 O9 1.988(4) .
V1 V2 2.9031(18) .
V2 O13 1.584(6) .
V2 O3 1.855(4) 10_556
V2 O3 1.856(4) .
V2 O4 1.885(4) .
V2 O4 1.885(4) 10_556
V2 V3 2.8971(11) .
V2 V3 2.8971(11) 10_556
V2 V4 2.9217(19) .
V3 O6 1.581(4) .
V3 O4 1.938(4) .
V3 O3 1.958(3) .
V3 O16 1.977(4) .
V3 O10 2.008(4) .
V4 O5 1.611(6) .
V4 O14 1.970(4) 10_556
V4 O14 1.970(4) .
V4 O4 1.977(4) .
V4 O4 1.977(4) 10_556
S1 O12 1.447(4) .
S1 O11 1.455(4) .
S1 O10 1.495(4) .
S1 O9 1.515(4) .
S2 O17 1.458(8) .
S2 O18 1.469(6) .
S2 O18 1.469(6) 2_655
S2 O18 1.469(6) 3_665
S3 O1 1.443(5) .
S3 O2 1.474(6) .
S3 O14 1.500(5) .
S3 O16 1.528(4) .
N1 C1 1.456(9) .
N1 C2 1.473(8) .
N1 H1A 0.8900 .
N1 H1B 0.8900 .
C2 H2A 0.9600 .
C2 H2B 0.9600 .
C2 H2C 0.9600 .
C1 H1C 0.9600 .
C1 H1D 0.9600 .
C1 H1E 0.9600 .
N3 C5 1.442(16) .
N3 C4 1.548(18) .
N3 H3A 0.8900 .
N3 H3B 0.8900 .
C4 H4A 0.9600 .
C4 H4B 0.9600 .
C4 H4C 0.9600 .
C5 H5A 0.9600 .
C5 H5B 0.9600 .
C5 H5C 0.9600 .
C7 N4 1.363(18) .
C7 N4A 1.413(19) 10_556
C7 N4A 1.413(19) .
C7 H7A 0.9601 .
C7 H7B 0.9601 .
C7 H7C 0.9600 .
C6 N4 1.347(18) .
C6 N4A 1.392(19) 10_556
C6 N4A 1.392(19) .
C6 H6A 0.9600 .
C6 H6B 0.9600 .
C6 H6C 0.9601 .
N4 H4D 0.9000 .
N4A N4A 1.23(7) 10_556
N4A H4AA 0.9000 .
N1A N1A 1.19(3) 10_556
N1A C1A 1.439(12) .
N1A H1AA 0.9480 .
N1A H1AB 0.9000 .
N1AA C2A 1.54(2) 10_556
N1AA C1A 1.552(18) .
N1AA H1AC 0.9002 .
N1AA H1AD 0.9000 .
N2A C2A 1.323(12) 10_556
N2A C2A 1.323(12) .
N2A H2AA 0.8999 .
N2A H2AB 0.8999 .
C2A C2A 1.24(3) 10_556
C2A C1A 1.290(12) .
C2A N1AA 1.54(2) 10_556
C2A H2AC 0.9600 .
C2A H2AD 0.9601 .
C1A C2A 1.290(12) 10_556
C1A N1A 1.439(12) 10_556
C1A N1AA 1.552(18) 10_556
C1A H1AG 0.9600 .
C1A H1AH 0.9599 .
C1A H1AE 0.9599 .
C1A H1AF 0.9600 .
C1C N1C 1.382(16) .
C1C H1CA 0.9599 .
C1C H1CB 0.9599 .
C1C H1CC 0.9598 .
C3C N1C 1.281(18) .
C3C H3CA 0.9600 .
C3C H3CB 0.9600 .
C3C H3CC 0.9600 .
C2C N1C 1.40(2) .
C2C H2CA 0.9600 .
C2C H2CB 0.9600 .
C2C H2CC 0.9600 .
C4C N1C 1.44(2) .
C4C H4CA 0.9600 .
C4C H4CB 0.9600 .
C4C H4CC 0.9600 .
N1C H1CF 0.9000 .
N1C H1CG 0.9000 .
N1C H1CD 0.9001 .
N1C H1CE 0.9001 .
C1B N1B 1.40(3) .
C1B C1B 1.62(5) 10_556
C1B H1BC 0.9600 .
C1B H1BD 0.9600 .
C1B H1BE 0.9600 .
C2B N1B 1.30(2) .
C2B H2BA 0.9599 .
C2B H2BB 0.9600 .
C2B H2BC 0.9601 .
N1B C1B 1.40(3) 10_556
N1B H1BA 0.9000 .
N1B H1BB 0.9000 .
N1D C2D 1.442(17) .
N1D C1D 1.519(19) .
N1D H1DA 0.8900 .
N1D H1DB 0.8900 .
C1D H1DC 0.9600 .
C1D H1DD 0.9600 .
C1D H1DE 0.9600 .
C2D H2DA 0.9600 .
C2D H2DB 0.9600 .
C2D H2DC 0.9600 .
